data_9017698
loop_
_publ_author_name
'Kampf, A. R.'
'Mills, S. J.'
'Nash, B. P.'
'Dini, M.'
'Donoso, A. A. M.'

_publ_section_title
;
 Tapiaite, Ca5Al2(AsO4)4(OH)4*12H2O, a new mineral from the Jote mine,
 Tierra Amarilla, Chile
;
_journal_name_full 'Mineralogical Magazine'
_journal_page_first 345
_journal_page_last 354
_journal_volume 79
_journal_year 2015
_chemical_compound_source 'Jote mine, Tierra Amarilla, Chile'
_chemical_formula_sum 'Al2 As4 Ca5 H28 O32'
_chemical_name_mineral Tapiaite
_space_group_IT_number 14
_space_group_name_Hall '-P 2yn'
_space_group_name_H-M_alt 'P 1 21/n 1'
_symmetry_space_group_name_H-M 'P 1 21/n 1'
_cell_angle_alpha 90
_cell_angle_beta 116.704
_cell_angle_gamma 90
_cell_formula_units_Z 2
_cell_length_a 16.0160
_cell_length_b 5.7781
_cell_length_c 16.3410
_cell_volume 1350.935
_database_code_amcsd 0020697
_exptl_crystal_density_diffrn 2.690
_cod_data_source_file inputs/fixed/downloads/18/18605.cif
_cod_data_source_block 18605
_cod_original_formula_sum 'Ca5 Al2 As4 O32 H28'
_cod_database_code 9017698

loop_
_space_group_symop_operation_xyz
x,y,z
1/2+x,1/2-y,1/2+z
1/2-x,1/2+y,1/2-z
-x,-y,-z

loop_
_atom_site_aniso_label
_atom_site_aniso_U_11
_atom_site_aniso_U_22
_atom_site_aniso_U_33
_atom_site_aniso_U_12
_atom_site_aniso_U_13
_atom_site_aniso_U_23
Ca1 0.02620 0.01810 0.02320 0.00170 0.01540 0.00170
Ca2 0.01960 0.01850 0.01630 -0.00220 0.00660 -0.00120
Ca3 0.01650 0.01990 0.01950 0.00030 0.00760 0.00260
Al 0.01560 0.00970 0.01350 0.00030 0.00590 -0.00070
As1 0.01350 0.01140 0.01340 -0.00060 0.00390 0.00030
As2 0.01690 0.01300 0.01710 0.00020 0.00980 -0.00010
O1 0.01600 0.01700 0.02700 -0.00100 0.01200 0.00100
O2 0.02800 0.02100 0.01300 0.00600 0.01200 0.00400
O3 0.01700 0.01200 0.01700 0.00500 0.00400 0.00600
O4 0.01800 0.01300 0.01700 0.00300 0.00900 -0.00500
O5 0.03000 0.02000 0.03400 0.00300 0.02000 -0.00800
O6 0.03000 0.02500 0.03100 -0.00600 0.01900 0.00200
O7 0.02400 0.01300 0.02800 -0.00300 0.01200 -0.00100
O8 0.02200 0.01400 0.01800 -0.00100 0.00800 0.00000
O-H9 0.02000 0.01800 0.01800 0.00200 0.00800 0.00000
O-H10 0.01600 0.01900 0.01100 -0.00200 0.00400 -0.00300
Wat11 0.04200 0.02400 0.03000 0.00400 0.02000 0.00600
Wat12 0.03100 0.03100 0.03300 0.00600 0.01000 0.00400
Wat13 0.04100 0.04000 0.03600 -0.00400 0.00900 -0.00100
Wat14 0.02400 0.01800 0.03800 -0.00700 0.01600 0.00000
Wat15 0.04800 0.03400 0.03300 -0.01100 0.02400 -0.00800
Wat16 0.04500 0.04200 0.04000 -0.00600 0.01100 -0.00200

loop_
_atom_site_label
_atom_site_fract_x
_atom_site_fract_y
_atom_site_fract_z
_atom_site_U_iso_or_equiv
_atom_site_type_symbol
_atom_site_attached_hydrogens
Ca1 0.50000 0.50000 0.00000 0.02090 Ca 0
Ca2 0.47839 0.18550 0.33149 0.01870 Ca 0
Ca3 0.32828 0.31490 0.47120 0.01880 Ca 0
Al 0.74473 0.49930 0.75492 0.01310 Al 0
As1 0.57805 0.24950 0.57888 0.01350 As 0
As2 0.41220 0.99716 0.09523 0.01490 As 0
O1 0.47640 0.17620 0.57500 0.01880 O 0
O2 0.57620 0.32240 0.47980 0.01990 O 0
O3 0.62820 0.48600 0.64440 0.01680 O 0
O4 0.64460 0.01140 0.62990 0.01610 O 0
O5 0.41560 0.76830 0.03440 0.02610 O 0
O6 0.47760 0.21680 0.08920 0.02670 O 0
O7 0.29980 0.08210 0.05750 0.02180 O 0
O8 0.45000 0.92250 0.20670 0.01860 O 0
O-H9 0.30450 0.23570 0.21620 0.01860 O 1
O-H10 0.21390 0.26560 0.30270 0.01580 O 1
Wat11 0.49580 0.47910 0.23780 0.03020 O 2
Wat12 0.63570 0.12450 0.33880 0.03320 O 2
Wat13 0.63940 0.59860 0.13670 0.04230 O 2
Wat14 0.23650 0.02180 0.49280 0.02630 O 2
Wat15 0.67800 0.60290 0.37690 0.03650 O 2
Wat16 0.83470 0.56870 0.32820 0.04550 O 2

loop_
_cod_changelog_entry_id
_cod_changelog_entry_author
_cod_changelog_entry_date
_cod_changelog_entry_text
1
;cod-tools version 3.8.0
Id: cif_guess_AMCSD_atom_types 9574 2023-05-10 09:00:05Z saulius
;
2023-05-10T18:58:38+03:00
;Derived atom types and hydrogen counts
from atom names that follow the AMCSD naming convention
(Wat == water, O-H == hydroxyl).
;

loop_
_cod_related_entry_id
_cod_related_entry_database
_cod_related_entry_code
1 AMCSD 0020697
